data_7203280
loop_
_publ_author_name
'Xia, Chang-Kun'
'Lu, Can-Zhong'
'Yuan, Da-Qiang'
'Zhang, Quan-Zheng'
'Wu, Xiao-Yuan'
'Xiang, Sheng-Chang'
'Zhang, Jian-Jun'
'Wu, Ding-Ming'

_publ_section_title
;
 Syntheses, crystal structures, and properties of complexes constructed
 with polybenzoate and 2,2&#x2032;-bibenzimidazole
;
_journal_issue 3
_journal_name_full CrystEngComm
_journal_page_first 281
_journal_paper_doi 10.1039/b600741d
_journal_volume 8
_journal_year 2006
_chemical_formula_sum 'C22 H14 N4 Ni O4'
_chemical_formula_weight 457.08
_chemical_name_systematic
;
?
;
_space_group_IT_number 14
_symmetry_cell_setting monoclinic
_symmetry_space_group_name_Hall '-P 2ybc'
_symmetry_space_group_name_H-M 'P 1 21/c 1'
_atom_sites_solution_hydrogens geom
_atom_sites_solution_primary direct
_atom_sites_solution_secondary difmap
_audit_creation_method SHELXL-97
_cell_angle_alpha 90.00
_cell_angle_beta 97.484(7)
_cell_angle_gamma 90.00
_cell_formula_units_Z 4
_cell_length_a 7.2779(11)
_cell_length_b 21.675(3)
_cell_length_c 11.786(2)
_cell_measurement_reflns_used 2419
_cell_measurement_temperature 293(2)
_cell_measurement_theta_max 25.0264
_cell_measurement_theta_min 3.1195
_cell_volume 1843.4(5)
_computing_cell_refinement 'CrystalClear (Rigaku Corp., 2000)'
_computing_data_collection 'CrystalClear (Rigaku Corp., 2000)'
_computing_data_reduction 'CrystalClear (Rigaku Corp., 2000)'
_computing_structure_refinement 'SHELXL-97 (Sheldrick, 1997)'
_computing_structure_solution 'SHELXS-97 (Sheldrick, 1990)'
_diffrn_ambient_temperature 293(2)
_diffrn_measured_fraction_theta_full 0.998
_diffrn_measured_fraction_theta_max 0.998
_diffrn_measurement_device_type CCD
_diffrn_measurement_method CCD_Profile_fitting
_diffrn_radiation_monochromator graphite
_diffrn_radiation_source 'fine-focus sealed tube'
_diffrn_radiation_type MoK\a
_diffrn_radiation_wavelength 0.71073
_diffrn_reflns_av_R_equivalents 0.0934
_diffrn_reflns_av_sigmaI/netI 0.0877
_diffrn_reflns_limit_h_max 8
_diffrn_reflns_limit_h_min -8
_diffrn_reflns_limit_k_max 25
_diffrn_reflns_limit_k_min -25
_diffrn_reflns_limit_l_max 11
_diffrn_reflns_limit_l_min -14
_diffrn_reflns_number 11638
_diffrn_reflns_theta_full 25.03
_diffrn_reflns_theta_max 25.03
_diffrn_reflns_theta_min 3.26
_exptl_absorpt_coefficient_mu 1.094
_exptl_absorpt_correction_T_max 1.0000
_exptl_absorpt_correction_T_min 0.7438
_exptl_absorpt_correction_type multi-scan
_exptl_crystal_colour White
_exptl_crystal_density_diffrn 1.647
_exptl_crystal_density_method 'not measured'
_exptl_crystal_description Prism
_exptl_crystal_F_000 936
_exptl_crystal_size_max 0.5000
_exptl_crystal_size_mid 0.0800
_exptl_crystal_size_min 0.0300
_refine_diff_density_max 0.402
_refine_diff_density_min -0.367
_refine_diff_density_rms 0.089
_refine_ls_extinction_method none
_refine_ls_goodness_of_fit_ref 1.110
_refine_ls_hydrogen_treatment constr
_refine_ls_matrix_type full
_refine_ls_number_parameters 280
_refine_ls_number_reflns 3245
_refine_ls_number_restraints 0
_refine_ls_restrained_S_all 1.110
_refine_ls_R_factor_all 0.1059
_refine_ls_R_factor_gt 0.0690
_refine_ls_shift/su_max 0.000
_refine_ls_shift/su_mean 0.000
_refine_ls_structure_factor_coef Fsqd
_refine_ls_weighting_details 'calc w=1/[\s^2^(Fo^2^)+(0.0399P)^2^+1.9181P] where P=(Fo^2^+2Fc^2^)/3'
_refine_ls_weighting_scheme calc
_refine_ls_wR_factor_gt 0.1188
_refine_ls_wR_factor_ref 0.1319
_reflns_number_gt 2321
_reflns_number_total 3245
_reflns_threshold_expression >2sigma(I)
_cod_data_source_file b600741d.txt
_cod_data_source_block 2
_cod_depositor_comments
;
The following automatic conversions were performed:
'_exptl_absorpt_correction_type' value 'Multi-scan' changed to
'multi-scan' according to
'/home/saulius/struct/CIF-dictionaries/cif_core.dic' dictionary named
'cif_core.dic' version 2.4.1 from 2010-06-29.

Automatic conversion script
Id: cif_fix_enum 1527 2010-12-29 10:47:43Z saulius 
;
_cod_original_cell_volume 1843.5(5)
_cod_original_sg_symbol_H-M p2(1)/c
_cod_database_code 7203280

loop_
_symmetry_equiv_pos_as_xyz
'x, y, z'
'-x, y+1/2, -z+1/2'
'-x, -y, -z'
'x, -y-1/2, z-1/2'

loop_
_atom_site_label
_atom_site_type_symbol
_atom_site_fract_x
_atom_site_fract_y
_atom_site_fract_z
_atom_site_U_iso_or_equiv
_atom_site_adp_type
_atom_site_occupancy
_atom_site_symmetry_multiplicity
_atom_site_calc_flag
_atom_site_refinement_flags
_atom_site_disorder_assembly
_atom_site_disorder_group
Ni1 Ni 0.27011(9) 0.38083(3) 0.10570(6) 0.0267(2) Uani 1 1 d . . .
C1 C 1.0554(7) 0.1997(2) 0.5299(4) 0.0250(12) Uani 1 1 d . . .
C2 C 0.9188(7) 0.2437(2) 0.4690(4) 0.0260(12) Uani 1 1 d . . .
C3 C 0.7349(7) 0.2408(2) 0.4885(4) 0.0280(12) Uani 1 1 d . . .
H3A H 0.6999 0.2145 0.5443 0.034 Uiso 1 1 calc R . .
C4 C 0.6032(7) 0.2774(2) 0.4238(4) 0.0291(13) Uani 1 1 d . . .
H4A H 0.4805 0.2765 0.4380 0.035 Uiso 1 1 calc R . .
C5 C 0.6545(7) 0.3154(2) 0.3377(4) 0.0243(12) Uani 1 1 d . . .
C6 C 0.8413(7) 0.3195(2) 0.3221(4) 0.0289(13) Uani 1 1 d . . .
H6A H 0.8771 0.3460 0.2669 0.035 Uiso 1 1 calc R . .
C7 C 0.9724(7) 0.2846(2) 0.3880(5) 0.0308(13) Uani 1 1 d . . .
H7A H 1.0968 0.2882 0.3785 0.037 Uiso 1 1 calc R . .
C8 C 0.5090(8) 0.3474(2) 0.2577(4) 0.0261(12) Uani 1 1 d . . .
C9 C 0.3178(7) 0.4047(2) -0.1649(5) 0.0295(13) Uani 1 1 d . . .
C10 C 0.3365(8) 0.3474(2) -0.2164(5) 0.0361(14) Uani 1 1 d . . .
H10A H 0.3263 0.3109 -0.1763 0.043 Uiso 1 1 calc R . .
C11 C 0.3704(9) 0.3470(3) -0.3288(6) 0.0493(17) Uani 1 1 d . . .
H11A H 0.3823 0.3095 -0.3657 0.059 Uiso 1 1 calc R . .
C12 C 0.3872(8) 0.4020(3) -0.3875(5) 0.0486(17) Uani 1 1 d . . .
H12A H 0.4131 0.4000 -0.4626 0.058 Uiso 1 1 calc R . .
C13 C 0.3672(8) 0.4590(3) -0.3398(5) 0.0409(15) Uani 1 1 d . . .
H13A H 0.3767 0.4953 -0.3805 0.049 Uiso 1 1 calc R . .
C14 C 0.3316(7) 0.4587(2) -0.2262(4) 0.0277(12) Uani 1 1 d . . .
C15 C 0.2722(7) 0.4805(2) -0.0517(4) 0.0268(12) Uani 1 1 d . . .
C16 C 0.2387(7) 0.5083(2) 0.0547(4) 0.0255(12) Uani 1 1 d . . .
C17 C 0.1916(7) 0.5109(2) 0.2326(5) 0.0273(12) Uani 1 1 d . . .
C18 C 0.1687(8) 0.4978(3) 0.3456(5) 0.0369(14) Uani 1 1 d . . .
H18A H 0.1773 0.4578 0.3742 0.044 Uiso 1 1 calc R . .
C19 C 0.1323(8) 0.5474(3) 0.4129(5) 0.0390(15) Uani 1 1 d . . .
H19A H 0.1160 0.5402 0.4887 0.047 Uiso 1 1 calc R . .
C20 C 0.1191(8) 0.6082(3) 0.3718(5) 0.0428(15) Uani 1 1 d . . .
H20A H 0.0941 0.6401 0.4202 0.051 Uiso 1 1 calc R . .
C21 C 0.1429(7) 0.6207(3) 0.2600(5) 0.0377(14) Uani 1 1 d . . .
H21A H 0.1353 0.6608 0.2319 0.045 Uiso 1 1 calc R . .
C22 C 0.1784(7) 0.5717(2) 0.1912(5) 0.0287(13) Uani 1 1 d . . .
N1 N 0.2819(6) 0.41926(18) -0.0545(3) 0.0261(10) Uani 1 1 d . . .
N2 N 0.2312(6) 0.47192(18) 0.1448(4) 0.0270(10) Uani 1 1 d . . .
N3 N 0.2086(6) 0.56840(18) 0.0769(4) 0.0299(11) Uani 1 1 d . . .
H3B H 0.2083 0.5987 0.0298 0.036 Uiso 1 1 calc R . .
N4 N 0.3011(6) 0.50673(18) -0.1523(4) 0.0294(11) Uani 1 1 d . . .
H4B H 0.3006 0.5455 -0.1676 0.035 Uiso 1 1 calc R . .
O1 O 1.2272(5) 0.20958(15) 0.5363(3) 0.0315(9) Uani 1 1 d . . .
O2 O 0.9968(5) 0.14953(14) 0.5705(3) 0.0255(8) Uani 1 1 d . . .
O3 O 0.5557(5) 0.37477(14) 0.1691(3) 0.0271(8) Uani 1 1 d . . .
O4 O 0.3422(5) 0.34453(16) 0.2728(3) 0.0329(9) Uani 1 1 d . . .

loop_
_atom_site_aniso_label
_atom_site_aniso_U_11
_atom_site_aniso_U_22
_atom_site_aniso_U_33
_atom_site_aniso_U_23
_atom_site_aniso_U_13
_atom_site_aniso_U_12
Ni1 0.0276(4) 0.0218(3) 0.0298(4) 0.0022(3) 0.0001(3) -0.0005(3)
C1 0.029(3) 0.021(3) 0.025(3) -0.006(2) 0.002(2) 0.003(2)
C2 0.028(3) 0.021(3) 0.028(3) -0.004(2) 0.001(2) 0.004(2)
C3 0.024(3) 0.032(3) 0.027(3) 0.007(2) 0.001(2) 0.000(2)
C4 0.028(3) 0.027(3) 0.034(3) -0.001(2) 0.011(3) -0.001(2)
C5 0.024(3) 0.022(3) 0.027(3) 0.000(2) 0.001(2) 0.005(2)
C6 0.031(3) 0.024(3) 0.033(3) 0.011(2) 0.006(3) 0.004(2)
C7 0.026(3) 0.031(3) 0.036(3) 0.002(3) 0.007(3) -0.001(3)
C8 0.031(3) 0.020(2) 0.027(3) -0.004(2) 0.000(3) -0.001(2)
C9 0.021(3) 0.034(3) 0.033(3) -0.001(3) 0.001(3) 0.001(2)
C10 0.037(4) 0.032(3) 0.041(4) -0.004(3) 0.010(3) 0.001(3)
C11 0.053(4) 0.046(4) 0.049(4) -0.014(3) 0.008(3) 0.008(3)
C12 0.044(4) 0.065(4) 0.037(4) -0.004(3) 0.008(3) 0.005(3)
C13 0.029(4) 0.054(4) 0.040(4) 0.010(3) 0.006(3) -0.004(3)
C14 0.023(3) 0.031(3) 0.028(3) -0.003(3) -0.001(2) -0.006(2)
C15 0.020(3) 0.032(3) 0.027(3) 0.006(2) 0.000(2) -0.001(2)
C16 0.024(3) 0.023(3) 0.028(3) 0.002(2) -0.001(2) -0.002(2)
C17 0.021(3) 0.025(3) 0.035(3) -0.001(2) -0.001(3) -0.001(2)
C18 0.040(4) 0.035(3) 0.037(3) 0.003(3) 0.009(3) 0.001(3)
C19 0.039(4) 0.050(4) 0.028(3) -0.002(3) 0.006(3) -0.003(3)
C20 0.042(4) 0.041(4) 0.045(4) -0.015(3) 0.003(3) 0.000(3)
C21 0.036(4) 0.034(3) 0.042(4) -0.007(3) -0.003(3) 0.007(3)
C22 0.028(3) 0.028(3) 0.029(3) -0.004(2) -0.001(2) 0.002(2)
N1 0.028(3) 0.024(2) 0.026(2) 0.0024(19) 0.003(2) 0.0006(19)
N2 0.028(3) 0.024(2) 0.029(3) 0.000(2) 0.004(2) 0.0009(19)
N3 0.034(3) 0.023(2) 0.033(3) 0.004(2) 0.001(2) 0.001(2)
N4 0.033(3) 0.023(2) 0.032(3) 0.008(2) 0.004(2) -0.006(2)
O1 0.025(2) 0.0267(19) 0.041(2) 0.0004(17) -0.0025(18) 0.0004(17)
O2 0.031(2) 0.0198(17) 0.026(2) 0.0009(16) 0.0039(17) 0.0004(16)
O3 0.025(2) 0.0297(19) 0.025(2) 0.0054(17) 0.0010(16) 0.0008(16)
O4 0.020(2) 0.043(2) 0.034(2) 0.0144(18) 0.0009(17) 0.0039(17)

loop_
_atom_type_symbol
_atom_type_description
_atom_type_scat_dispersion_real
_atom_type_scat_dispersion_imag
_atom_type_scat_source
C C 0.0033 0.0016 'International Tables Vol C Tables 4.2.6.8 and 6.1.1.4'
H H 0.0000 0.0000 'International Tables Vol C Tables 4.2.6.8 and 6.1.1.4'
N N 0.0061 0.0033 'International Tables Vol C Tables 4.2.6.8 and 6.1.1.4'
O O 0.0106 0.0060 'International Tables Vol C Tables 4.2.6.8 and 6.1.1.4'
Ni Ni 0.3393 1.1124 'International Tables Vol C Tables 4.2.6.8 and 6.1.1.4'

loop_
_geom_angle_atom_site_label_1
_geom_angle_atom_site_label_2
_geom_angle_atom_site_label_3
_geom_angle
_geom_angle_site_symmetry_1
_geom_angle_site_symmetry_3
_geom_angle_publ_flag
N2 Ni1 N1 80.91(16) . . ?
N2 Ni1 O2 101.08(15) . 4_465 ?
N1 Ni1 O2 95.56(15) . 4_465 ?
N2 Ni1 O3 97.93(14) . . ?
N1 Ni1 O3 100.98(15) . . ?
O2 Ni1 O3 156.51(13) 4_465 . ?
N2 Ni1 O4 99.93(15) . . ?
N1 Ni1 O4 163.41(15) . . ?
O2 Ni1 O4 100.49(13) 4_465 . ?
O3 Ni1 O4 62.44(13) . . ?
N2 Ni1 O1 162.16(15) . 4_465 ?
N1 Ni1 O1 92.36(15) . 4_465 ?
O2 Ni1 O1 62.92(13) 4_465 4_465 ?
O3 Ni1 O1 99.57(13) . 4_465 ?
O4 Ni1 O1 91.23(14) . 4_465 ?
N2 Ni1 C1 132.12(17) . 4_465 ?
N1 Ni1 C1 93.12(16) . 4_465 ?
O2 Ni1 C1 31.81(14) 4_465 4_465 ?
O3 Ni1 C1 129.66(15) . 4_465 ?
O4 Ni1 C1 98.29(15) . 4_465 ?
O1 Ni1 C1 31.17(14) 4_465 4_465 ?
N2 Ni1 C8 103.08(16) . . ?
N1 Ni1 C8 132.65(18) . . ?
O2 Ni1 C8 128.53(15) 4_465 . ?
O3 Ni1 C8 31.78(14) . . ?
O4 Ni1 C8 30.85(15) . . ?
O1 Ni1 C8 93.65(14) 4_465 . ?
C1 Ni1 C8 114.76(16) 4_465 . ?
O1 C1 O2 119.8(5) . . ?
O1 C1 C2 120.9(4) . . ?
O2 C1 C2 119.2(5) . . ?
O1 C1 Ni1 61.0(3) . 4_666 ?
O2 C1 Ni1 58.9(2) . 4_666 ?
C2 C1 Ni1 172.1(3) . 4_666 ?
C3 C2 C7 120.3(5) . . ?
C3 C2 C1 119.2(5) . . ?
C7 C2 C1 120.4(5) . . ?
C2 C3 C4 119.5(5) . . ?
C2 C3 H3A 120.2 . . ?
C4 C3 H3A 120.2 . . ?
C3 C4 C5 120.3(5) . . ?
C3 C4 H4A 119.9 . . ?
C5 C4 H4A 119.9 . . ?
C4 C5 C6 119.3(5) . . ?
C4 C5 C8 119.9(5) . . ?
C6 C5 C8 120.6(5) . . ?
C7 C6 C5 120.4(5) . . ?
C7 C6 H6A 119.8 . . ?
C5 C6 H6A 119.8 . . ?
C6 C7 C2 120.0(5) . . ?
C6 C7 H7A 120.0 . . ?
C2 C7 H7A 120.0 . . ?
O4 C8 O3 120.2(5) . . ?
O4 C8 C5 120.6(5) . . ?
O3 C8 C5 119.1(5) . . ?
O4 C8 Ni1 60.5(3) . . ?
O3 C8 Ni1 60.3(3) . . ?
C5 C8 Ni1 168.7(3) . . ?
C14 C9 N1 109.3(4) . . ?
C14 C9 C10 120.5(5) . . ?
N1 C9 C10 130.2(5) . . ?
C11 C10 C9 117.6(5) . . ?
C11 C10 H10A 121.2 . . ?
C9 C10 H10A 121.2 . . ?
C10 C11 C12 120.6(6) . . ?
C10 C11 H11A 119.7 . . ?
C12 C11 H11A 119.7 . . ?
C13 C12 C11 123.2(6) . . ?
C13 C12 H12A 118.4 . . ?
C11 C12 H12A 118.4 . . ?
C12 C13 C14 115.6(5) . . ?
C12 C13 H13A 122.2 . . ?
C14 C13 H13A 122.2 . . ?
C9 C14 N4 106.1(4) . . ?
C9 C14 C13 122.5(5) . . ?
N4 C14 C13 131.4(5) . . ?
N1 C15 N4 112.4(4) . . ?
N1 C15 C16 117.1(4) . . ?
N4 C15 C16 130.5(5) . . ?
N2 C16 N3 113.0(4) . . ?
N2 C16 C15 118.5(4) . . ?
N3 C16 C15 128.5(5) . . ?
C18 C17 N2 130.4(5) . . ?
C18 C17 C22 120.8(5) . . ?
N2 C17 C22 108.8(4) . . ?
C19 C18 C17 116.5(5) . . ?
C19 C18 H18A 121.7 . . ?
C17 C18 H18A 121.7 . . ?
C18 C19 C20 122.8(5) . . ?
C18 C19 H19A 118.6 . . ?
C20 C19 H19A 118.6 . . ?
C21 C20 C19 120.2(5) . . ?
C21 C20 H20A 119.9 . . ?
C19 C20 H20A 119.9 . . ?
C20 C21 C22 117.8(5) . . ?
C20 C21 H21A 121.1 . . ?
C22 C21 H21A 121.1 . . ?
C21 C22 N3 132.2(5) . . ?
C21 C22 C17 121.9(5) . . ?
N3 C22 C17 106.0(4) . . ?
C15 N1 C9 105.4(4) . . ?
C15 N1 Ni1 111.7(3) . . ?
C9 N1 Ni1 142.4(3) . . ?
C16 N2 C17 105.5(4) . . ?
C16 N2 Ni1 111.7(3) . . ?
C17 N2 Ni1 142.8(3) . . ?
C16 N3 C22 106.7(4) . . ?
C16 N3 O2 125.3(3) . 2_655 ?
C22 N3 O2 115.7(3) . 2_655 ?
C16 N3 H3B 126.7 . . ?
C22 N3 H3B 126.7 . . ?
O2 N3 H3B 32.2 2_655 . ?
C15 N4 C14 106.8(4) . . ?
C15 N4 O3 123.3(3) . 3_665 ?
C14 N4 O3 123.5(3) . 3_665 ?
C15 N4 H4B 126.6 . . ?
C14 N4 H4B 126.6 . . ?
O3 N4 H4B 22.5 3_665 . ?
C1 O1 Ni1 87.8(3) . 4_666 ?
C1 O2 Ni1 89.3(3) . 4_666 ?
C8 O3 Ni1 87.9(3) . . ?
C8 O4 Ni1 88.7(3) . . ?

loop_
_geom_bond_atom_site_label_1
_geom_bond_atom_site_label_2
_geom_bond_distance
_geom_bond_site_symmetry_2
_geom_bond_publ_flag
Ni1 N2 2.055(4) . ?
Ni1 N1 2.076(4) . ?
Ni1 O2 2.085(3) 4_465 ?
Ni1 O3 2.119(3) . ?
Ni1 O4 2.123(4) . ?
Ni1 O1 2.131(3) 4_465 ?
Ni1 C1 2.434(5) 4_465 ?
Ni1 C8 2.439(5) . ?
C1 O1 1.261(6) . ?
C1 O2 1.283(6) . ?
C1 C2 1.493(7) . ?
C1 Ni1 2.434(5) 4_666 ?
C2 C3 1.389(7) . ?
C2 C7 1.395(7) . ?
C3 C4 1.393(7) . ?
C3 H3A 0.9300 . ?
C4 C5 1.396(7) . ?
C4 H4A 0.9300 . ?
C5 C6 1.398(7) . ?
C5 C8 1.494(7) . ?
C6 C7 1.376(7) . ?
C6 H6A 0.9300 . ?
C7 H7A 0.9300 . ?
C8 O4 1.251(6) . ?
C8 O3 1.285(6) . ?
C9 C14 1.385(7) . ?
C9 N1 1.396(6) . ?
C9 C10 1.398(7) . ?
C10 C11 1.379(8) . ?
C10 H10A 0.9300 . ?
C11 C12 1.392(8) . ?
C11 H11A 0.9300 . ?
C12 C13 1.372(8) . ?
C12 H12A 0.9300 . ?
C13 C14 1.397(7) . ?
C13 H13A 0.9300 . ?
C14 N4 1.393(6) . ?
C15 N1 1.330(6) . ?
C15 N4 1.356(6) . ?
C15 C16 1.440(7) . ?
C16 N2 1.331(6) . ?
C16 N3 1.352(6) . ?
C17 C18 1.392(7) . ?
C17 N2 1.394(6) . ?
C17 C22 1.404(7) . ?
C18 C19 1.382(7) . ?
C18 H18A 0.9300 . ?
C19 C20 1.402(7) . ?
C19 H19A 0.9300 . ?
C20 C21 1.378(8) . ?
C20 H20A 0.9300 . ?
C21 C22 1.381(7) . ?
C21 H21A 0.9300 . ?
C22 N3 1.395(6) . ?
N3 O2 2.769(5) 2_655 ?
N3 H3B 0.8600 . ?
N4 O3 2.789(5) 3_665 ?
N4 H4B 0.8600 . ?
O1 Ni1 2.131(3) 4_666 ?
O2 Ni1 2.085(3) 4_666 ?

loop_
_geom_hbond_atom_site_label_D
_geom_hbond_atom_site_label_H
_geom_hbond_atom_site_label_A
_geom_hbond_distance_DH
_geom_hbond_distance_HA
_geom_hbond_distance_DA
_geom_hbond_angle_DHA
_geom_hbond_site_symmetry_A
N3 H3B O2 0.86 2.09 2.769(5) 135.2 2_655
N4 H4B O3 0.86 2.02 2.789(5) 148.2 3_665

loop_
_geom_torsion_atom_site_label_1
_geom_torsion_atom_site_label_2
_geom_torsion_atom_site_label_3
_geom_torsion_atom_site_label_4
_geom_torsion
_geom_torsion_site_symmetry_1
_geom_torsion_site_symmetry_2
_geom_torsion_site_symmetry_3
_geom_torsion_site_symmetry_4
_geom_torsion_publ_flag
O1 C1 C2 C3 -163.2(5) . . . . ?
O2 C1 C2 C3 20.7(7) . . . . ?
Ni1 C1 C2 C3 95(3) 4_666 . . . ?
O1 C1 C2 C7 21.1(7) . . . . ?
O2 C1 C2 C7 -155.0(5) . . . . ?
Ni1 C1 C2 C7 -81(3) 4_666 . . . ?
C7 C2 C3 C4 2.1(7) . . . . ?
C1 C2 C3 C4 -173.6(4) . . . . ?
C2 C3 C4 C5 1.9(7) . . . . ?
C3 C4 C5 C6 -4.2(7) . . . . ?
C3 C4 C5 C8 171.1(4) . . . . ?
C4 C5 C6 C7 2.5(7) . . . . ?
C8 C5 C6 C7 -172.8(5) . . . . ?
C5 C6 C7 C2 1.5(8) . . . . ?
C3 C2 C7 C6 -3.8(8) . . . . ?
C1 C2 C7 C6 171.9(5) . . . . ?
C4 C5 C8 O4 5.9(7) . . . . ?
C6 C5 C8 O4 -178.8(4) . . . . ?
C4 C5 C8 O3 -169.8(4) . . . . ?
C6 C5 C8 O3 5.5(7) . . . . ?
C4 C5 C8 Ni1 -86(2) . . . . ?
C6 C5 C8 Ni1 89(2) . . . . ?
N2 Ni1 C8 O4 87.5(3) . . . . ?
N1 Ni1 C8 O4 177.1(3) . . . . ?
O2 Ni1 C8 O4 -28.4(3) 4_465 . . . ?
O3 Ni1 C8 O4 171.4(4) . . . . ?
O1 Ni1 C8 O4 -86.3(3) 4_465 . . . ?
C1 Ni1 C8 O4 -62.4(3) 4_465 . . . ?
N2 Ni1 C8 O3 -83.9(3) . . . . ?
N1 Ni1 C8 O3 5.7(4) . . . . ?
O2 Ni1 C8 O3 160.2(2) 4_465 . . . ?
O4 Ni1 C8 O3 -171.4(4) . . . . ?
O1 Ni1 C8 O3 102.3(3) 4_465 . . . ?
C1 Ni1 C8 O3 126.2(3) 4_465 . . . ?
N2 Ni1 C8 C5 -174(2) . . . . ?
N1 Ni1 C8 C5 -84(2) . . . . ?
O2 Ni1 C8 C5 70(2) 4_465 . . . ?
O3 Ni1 C8 C5 -90(2) . . . . ?
O4 Ni1 C8 C5 98(2) . . . . ?
O1 Ni1 C8 C5 12(2) 4_465 . . . ?
C1 Ni1 C8 C5 36(2) 4_465 . . . ?
C14 C9 C10 C11 0.6(8) . . . . ?
N1 C9 C10 C11 179.3(6) . . . . ?
C9 C10 C11 C12 0.6(9) . . . . ?
C10 C11 C12 C13 -1.6(10) . . . . ?
C11 C12 C13 C14 1.1(9) . . . . ?
N1 C9 C14 N4 -0.8(6) . . . . ?
C10 C9 C14 N4 178.2(5) . . . . ?
N1 C9 C14 C13 180.0(5) . . . . ?
C10 C9 C14 C13 -1.1(8) . . . . ?
C12 C13 C14 C9 0.2(8) . . . . ?
C12 C13 C14 N4 -178.8(5) . . . . ?
N1 C15 C16 N2 4.2(7) . . . . ?
N4 C15 C16 N2 -174.0(5) . . . . ?
N1 C15 C16 N3 -174.3(5) . . . . ?
N4 C15 C16 N3 7.6(9) . . . . ?
N2 C17 C18 C19 179.1(5) . . . . ?
C22 C17 C18 C19 0.1(8) . . . . ?
C17 C18 C19 C20 -0.2(9) . . . . ?
C18 C19 C20 C21 -0.2(9) . . . . ?
C19 C20 C21 C22 0.5(8) . . . . ?
C20 C21 C22 N3 -180.0(5) . . . . ?
C20 C21 C22 C17 -0.5(8) . . . . ?
C18 C17 C22 C21 0.2(8) . . . . ?
N2 C17 C22 C21 -179.0(5) . . . . ?
C18 C17 C22 N3 179.8(5) . . . . ?
N2 C17 C22 N3 0.6(6) . . . . ?
N4 C15 N1 C9 -0.6(6) . . . . ?
C16 C15 N1 C9 -179.0(4) . . . . ?
N4 C15 N1 Ni1 172.9(3) . . . . ?
C16 C15 N1 Ni1 -5.6(6) . . . . ?
C14 C9 N1 C15 0.8(6) . . . . ?
C10 C9 N1 C15 -178.0(6) . . . . ?
C14 C9 N1 Ni1 -169.2(4) . . . . ?
C10 C9 N1 Ni1 12.0(10) . . . . ?
N2 Ni1 N1 C15 4.2(4) . . . . ?
O2 Ni1 N1 C15 104.5(4) 4_465 . . . ?
O3 Ni1 N1 C15 -92.2(4) . . . . ?
O4 Ni1 N1 C15 -90.1(6) . . . . ?
O1 Ni1 N1 C15 167.5(4) 4_465 . . . ?
C1 Ni1 N1 C15 136.3(4) 4_465 . . . ?
C8 Ni1 N1 C15 -95.3(4) . . . . ?
N2 Ni1 N1 C9 173.8(6) . . . . ?
O2 Ni1 N1 C9 -85.8(6) 4_465 . . . ?
O3 Ni1 N1 C9 77.4(6) . . . . ?
O4 Ni1 N1 C9 79.5(8) . . . . ?
O1 Ni1 N1 C9 -22.8(6) 4_465 . . . ?
C1 Ni1 N1 C9 -54.0(6) 4_465 . . . ?
C8 Ni1 N1 C9 74.3(6) . . . . ?
N3 C16 N2 C17 0.5(6) . . . . ?
C15 C16 N2 C17 -178.1(4) . . . . ?
N3 C16 N2 Ni1 178.3(3) . . . . ?
C15 C16 N2 Ni1 -0.3(6) . . . . ?
C18 C17 N2 C16 -179.8(6) . . . . ?
C22 C17 N2 C16 -0.7(6) . . . . ?
C18 C17 N2 Ni1 3.6(10) . . . . ?
C22 C17 N2 Ni1 -177.3(4) . . . . ?
N1 Ni1 N2 C16 -2.0(3) . . . . ?
O2 Ni1 N2 C16 -96.0(3) 4_465 . . . ?
O3 Ni1 N2 C16 97.9(3) . . . . ?
O4 Ni1 N2 C16 161.2(3) . . . . ?
O1 Ni1 N2 C16 -70.9(6) 4_465 . . . ?
C1 Ni1 N2 C16 -88.0(4) 4_465 . . . ?
C8 Ni1 N2 C16 129.8(4) . . . . ?
N1 Ni1 N2 C17 174.4(6) . . . . ?
O2 Ni1 N2 C17 80.5(6) 4_465 . . . ?
O3 Ni1 N2 C17 -85.6(6) . . . . ?
O4 Ni1 N2 C17 -22.4(6) . . . . ?
O1 Ni1 N2 C17 105.6(7) 4_465 . . . ?
C1 Ni1 N2 C17 88.5(6) 4_465 . . . ?
C8 Ni1 N2 C17 -53.7(6) . . . . ?
N2 C16 N3 C22 -0.2(6) . . . . ?
C15 C16 N3 C22 178.3(5) . . . . ?
N2 C16 N3 O2 -140.1(4) . . . 2_655 ?
C15 C16 N3 O2 38.4(7) . . . 2_655 ?
C21 C22 N3 C16 179.3(6) . . . . ?
C17 C22 N3 C16 -0.3(6) . . . . ?
C21 C22 N3 O2 -36.4(7) . . . 2_655 ?
C17 C22 N3 O2 144.1(3) . . . 2_655 ?
N1 C15 N4 C14 0.1(6) . . . . ?
C16 C15 N4 C14 178.3(5) . . . . ?
N1 C15 N4 O3 -152.7(3) . . . 3_665 ?
C16 C15 N4 O3 25.5(7) . . . 3_665 ?
C9 C14 N4 C15 0.4(6) . . . . ?
C13 C14 N4 C15 179.6(6) . . . . ?
C9 C14 N4 O3 153.2(3) . . . 3_665 ?
C13 C14 N4 O3 -27.7(8) . . . 3_665 ?
O2 C1 O1 Ni1 4.8(4) . . . 4_666 ?
C2 C1 O1 Ni1 -171.2(4) . . . 4_666 ?
O1 C1 O2 Ni1 -4.9(5) . . . 4_666 ?
C2 C1 O2 Ni1 171.2(4) . . . 4_666 ?
O4 C8 O3 Ni1 -8.7(4) . . . . ?
C5 C8 O3 Ni1 167.1(4) . . . . ?
N2 Ni1 O3 C8 102.1(3) . . . . ?
N1 Ni1 O3 C8 -175.7(3) . . . . ?
O2 Ni1 O3 C8 -41.8(4) 4_465 . . . ?
O4 Ni1 O3 C8 5.0(3) . . . . ?
O1 Ni1 O3 C8 -81.4(3) 4_465 . . . ?
C1 Ni1 O3 C8 -72.2(3) 4_465 . . . ?
O3 C8 O4 Ni1 8.6(4) . . . . ?
C5 C8 O4 Ni1 -167.0(4) . . . . ?
N2 Ni1 O4 C8 -98.9(3) . . . . ?
N1 Ni1 O4 C8 -7.4(7) . . . . ?
O2 Ni1 O4 C8 157.7(3) 4_465 . . . ?
O3 Ni1 O4 C8 -5.1(3) . . . . ?
O1 Ni1 O4 C8 95.1(3) 4_465 . . . ?
C1 Ni1 O4 C8 125.6(3) 4_465 . . . ?
